data_7054447
loop_
_publ_author_name
'Zhao, Jiang-Lin'
'Tomiyasu, Hirotsugu'
'Ni, Xin-Long'
'Zeng, Xi'
'Elsegood, Mark R. J.'
'Redshaw, Carl'
'Rahman, Shofiur'
'Georghiou, Paris E.'
'Yamato, Takehiko'

_publ_section_title
;
 Synthesis and evaluation of a novel ionophore based on a
 thiacalix[4]arene derivative bearing imidazole units
;
_journal_issue 12
_journal_name_full 'New J. Chem.'
_journal_page_first 6041
_journal_paper_doi 10.1039/C4NJ01099J
_journal_volume 38
_journal_year 2014
_chemical_formula_moiety 'C50 H60 N4 O4 S4, C H4 O, 2(H2 O)'
_chemical_formula_sum 'C51 H68 N4 O7 S4'
_chemical_formula_weight 977.33
_chemical_name_systematic
; 
 ? 
;
_space_group_crystal_system orthorhombic
_space_group_IT_number 61
_space_group_name_Hall '-P 2ac 2ab'
_space_group_name_H-M_alt 'P b c a'
_symmetry_space_group_name_Hall '-P 2ac 2ab'
_symmetry_space_group_name_H-M 'P b c a'
_atom_sites_solution_hydrogens mixed
_atom_sites_solution_primary direct
_atom_sites_solution_secondary difmap
_audit_creation_method SHELXL-2014
_cell_angle_alpha 90
_cell_angle_beta 90
_cell_angle_gamma 90
_cell_formula_units_Z 8
_cell_length_a 13.2947(5)
_cell_length_b 21.6351(9)
_cell_length_c 37.7271(15)
_cell_measurement_reflns_used 17691
_cell_measurement_temperature 150(2)
_cell_measurement_theta_max 26.07
_cell_measurement_theta_min 2.17
_cell_volume 10851.5(7)
_computing_cell_refinement 'Bruker SAINT'
_computing_data_collection 'Bruker APEX 2'
_computing_data_reduction 'Bruker SAINT'
_computing_molecular_graphics 'Bruker SHELXTL'
_computing_publication_material 'Bruker SHELXTL and local programs'
_computing_structure_refinement 'SHELXL-2014 (Sheldrick, 2014)'
_computing_structure_solution 'SHELXS-97 (Sheldrick, 2008)'
_diffrn_ambient_temperature 150(2)
_diffrn_measured_fraction_theta_full 0.999
_diffrn_measured_fraction_theta_max 0.997
_diffrn_measurement_device_type 'Bruker APEX 2 CCD diffractometer'
_diffrn_measurement_method '\w rotation with narrow frames'
_diffrn_radiation_type MoK\a
_diffrn_radiation_wavelength 0.71073
_diffrn_reflns_av_R_equivalents 0.0537
_diffrn_reflns_av_unetI/netI 0.0295
_diffrn_reflns_Laue_measured_fraction_full 0.999
_diffrn_reflns_Laue_measured_fraction_max 0.997
_diffrn_reflns_limit_h_max 17
_diffrn_reflns_limit_h_min -17
_diffrn_reflns_limit_k_max 27
_diffrn_reflns_limit_k_min -27
_diffrn_reflns_limit_l_max 48
_diffrn_reflns_limit_l_min -47
_diffrn_reflns_number 98199
_diffrn_reflns_point_group_measured_fraction_full 0.999
_diffrn_reflns_point_group_measured_fraction_max 0.997
_diffrn_reflns_theta_full 25.242
_diffrn_reflns_theta_max 27.203
_diffrn_reflns_theta_min 1.874
_diffrn_source 'fine-focus sealed tube'
_diffrn_standards_decay_% 0
_diffrn_standards_interval_count 0
_diffrn_standards_interval_time 0
_diffrn_standards_number 0
_exptl_absorpt_coefficient_mu 0.226
_exptl_absorpt_correction_T_max 0.978
_exptl_absorpt_correction_T_min 0.863
_exptl_absorpt_correction_type multi-scan
_exptl_absorpt_process_details 'SADABS v2008/1, Sheldrick, G.M., (2008)'
_exptl_crystal_colour colourless
_exptl_crystal_density_diffrn 1.196
_exptl_crystal_density_method 'not measured'
_exptl_crystal_description tablet
_exptl_crystal_F_000 4176
_exptl_crystal_size_max 0.670
_exptl_crystal_size_mid 0.250
_exptl_crystal_size_min 0.100
_refine_diff_density_max 0.447
_refine_diff_density_min -0.621
_refine_diff_density_rms 0.057
_refine_ls_extinction_method none
_refine_ls_goodness_of_fit_ref 1.051
_refine_ls_hydrogen_treatment mixed
_refine_ls_matrix_type full
_refine_ls_number_parameters 715
_refine_ls_number_reflns 12054
_refine_ls_number_restraints 181
_refine_ls_restrained_S_all 1.072
_refine_ls_R_factor_all 0.0725
_refine_ls_R_factor_gt 0.0497
_refine_ls_shift/su_max 0.001
_refine_ls_shift/su_mean 0.000
_refine_ls_structure_factor_coef Fsqd
_refine_ls_weighting_details 'w=1/[\s^2^(Fo^2^)+(0.0691P)^2^+6.3083P] where P=(Fo^2^+2Fc^2^)/3'
_refine_ls_weighting_scheme calc
_refine_ls_wR_factor_gt 0.1268
_refine_ls_wR_factor_ref 0.1426
_reflns_Friedel_coverage 0.000
_reflns_number_gt 8953
_reflns_number_total 12054
_reflns_threshold_expression 'I > 2\s(I)'
_cod_data_source_file c4nj01099j3.cif
_cod_data_source_block 3
_cod_depositor_comments 'Adding full bibliography for 7054446--7054447.cif.'
_cod_database_code 7054447
_shelx_space_group_comment
; 
The symmetry employed for this shelxl refinement is uniquely defined 
by the following loop, which should always be used as a source of 
symmetry information in preference to the above space-group names. 
They are only intended as comments. 
;
_shelx_estimated_absorpt_t_min 0.863
_shelx_estimated_absorpt_t_max 0.978
_shelxl_version_number 2014-3

loop_
_space_group_symop_operation_xyz
'x, y, z'
'-x+1/2, -y, z+1/2'
'-x, y+1/2, -z+1/2'
'x+1/2, -y+1/2, -z'
'-x, -y, -z'
'x-1/2, y, -z-1/2'
'x, -y-1/2, z-1/2'
'-x-1/2, y-1/2, z'

loop_
_atom_site_label
_atom_site_type_symbol
_atom_site_fract_x
_atom_site_fract_y
_atom_site_fract_z
_atom_site_U_iso_or_equiv
_atom_site_adp_type
_atom_site_occupancy
_atom_site_site_symmetry_order
_atom_site_calc_flag
_atom_site_refinement_flags_posn
_atom_site_refinement_flags_adp
_atom_site_refinement_flags_occupancy
_atom_site_disorder_assembly
_atom_site_disorder_group
O1 O 0.69032(11) 0.44678(6) 0.17574(4) 0.0312(3) Uani 1 1 d . . . . .
O2 O 0.68298(12) 0.27232(7) 0.18139(4) 0.0368(4) Uani 1 1 d D . . . .
H2 H 0.7384(16) 0.2550(13) 0.1824(8) 0.055 Uiso 1 1 d D U . . .
O3 O 0.86693(11) 0.23767(7) 0.17996(4) 0.0332(3) Uani 1 1 d . . . . .
O4 O 0.92664(12) 0.34882(7) 0.17002(4) 0.0324(3) Uani 1 1 d D . . . .
H4 H 0.919(2) 0.3114(8) 0.1736(7) 0.049 Uiso 1 1 d D U . . .
S1 S 0.52393(4) 0.35690(2) 0.15710(2) 0.03584(14) Uani 1 1 d . . . . .
S2 S 0.71632(4) 0.13267(2) 0.17186(2) 0.03386(13) Uani 1 1 d . . . . .
S3 S 1.08182(4) 0.24645(3) 0.15345(2) 0.03609(14) Uani 1 1 d . . . . .
S4 S 0.89206(4) 0.47190(2) 0.13988(2) 0.03343(13) Uani 1 1 d . . . . .
C1 C 0.70400(17) 0.41662(9) 0.14350(5) 0.0303(4) Uani 1 1 d . . . . .
C2 C 0.78930(17) 0.42728(9) 0.12321(5) 0.0311(4) Uani 1 1 d . . . . .
C3 C 0.7994(2) 0.39841(11) 0.09028(6) 0.0390(5) Uani 1 1 d . . . . .
H3 H 0.8572 0.4067 0.0763 0.047 Uiso 1 1 calc R U . . .
C4 C 0.7273(2) 0.35798(11) 0.07757(6) 0.0442(6) Uani 1 1 d . . . . .
C5 C 0.6421(2) 0.34830(11) 0.09804(6) 0.0390(5) Uani 1 1 d . . . . .
H5 H 0.5907 0.3217 0.0895 0.047 Uiso 1 1 calc R U . . .
C6 C 0.63018(17) 0.37663(10) 0.13073(6) 0.0324(5) Uani 1 1 d . . . . .
C7 C 0.7364(7) 0.3295(4) 0.0420(3) 0.063(2) Uani 0.592(7) 1 d D U P A 1
C8 C 0.7582(6) 0.3772(3) 0.01315(13) 0.102(3) Uani 0.592(7) 1 d D U P A 1
H8A H 0.7637 0.3563 -0.0098 0.154 Uiso 0.592(7) 1 calc R U P A 1
H8B H 0.7035 0.4074 0.0123 0.154 Uiso 0.592(7) 1 calc R U P A 1
H8C H 0.8216 0.3984 0.0185 0.154 Uiso 0.592(7) 1 calc R U P A 1
C9 C 0.8272(7) 0.2857(4) 0.0445(2) 0.118(4) Uani 0.592(7) 1 d D U P A 1
H9A H 0.8373 0.2652 0.0216 0.176 Uiso 0.592(7) 1 calc R U P A 1
H9B H 0.8875 0.3094 0.0506 0.176 Uiso 0.592(7) 1 calc R U P A 1
H9C H 0.8147 0.2545 0.0628 0.176 Uiso 0.592(7) 1 calc R U P A 1
C10 C 0.6428(6) 0.2939(4) 0.02977(17) 0.083(2) Uani 0.592(7) 1 d D U P A 1
H10A H 0.6549 0.2765 0.0062 0.124 Uiso 0.592(7) 1 calc R U P A 1
H10B H 0.6286 0.2603 0.0465 0.124 Uiso 0.592(7) 1 calc R U P A 1
H10C H 0.5851 0.3220 0.0288 0.124 Uiso 0.592(7) 1 calc R U P A 1
C7X C 0.7550(9) 0.3137(5) 0.0440(3) 0.050(3) Uani 0.408(7) 1 d D U P A 2
C8X C 0.8583(8) 0.3271(5) 0.0285(2) 0.083(3) Uani 0.408(7) 1 d D U P A 2
H8D H 0.9100 0.3196 0.0465 0.125 Uiso 0.408(7) 1 calc R U P A 2
H8E H 0.8702 0.3000 0.0081 0.125 Uiso 0.408(7) 1 calc R U P A 2
H8F H 0.8614 0.3704 0.0208 0.125 Uiso 0.408(7) 1 calc R U P A 2
C9X C 0.7555(7) 0.2464(3) 0.05633(19) 0.063(2) Uani 0.408(7) 1 d D U P A 2
H9D H 0.8105 0.2401 0.0732 0.095 Uiso 0.408(7) 1 calc R U P A 2
H9E H 0.6913 0.2368 0.0678 0.095 Uiso 0.408(7) 1 calc R U P A 2
H9F H 0.7650 0.2192 0.0358 0.095 Uiso 0.408(7) 1 calc R U P A 2
C10X C 0.6717(9) 0.3239(6) 0.0183(2) 0.089(4) Uani 0.408(7) 1 d D U P A 2
H10D H 0.6072 0.3146 0.0297 0.133 Uiso 0.408(7) 1 calc R U P A 2
H10E H 0.6721 0.3672 0.0105 0.133 Uiso 0.408(7) 1 calc R U P A 2
H10F H 0.6808 0.2968 -0.0022 0.133 Uiso 0.408(7) 1 calc R U P A 2
C11 C 0.61267(16) 0.24257(10) 0.16260(6) 0.0305(4) Uani 1 1 d . . . . .
C12 C 0.52904(16) 0.27550(10) 0.15027(6) 0.0325(5) Uani 1 1 d . . . . .
C13 C 0.45441(16) 0.24626(10) 0.13049(6) 0.0335(5) Uani 1 1 d . . . . .
H13 H 0.3979 0.2695 0.1228 0.040 Uiso 1 1 calc R U . . .
C14 C 0.46055(16) 0.18372(10) 0.12173(6) 0.0338(5) Uani 1 1 d . . . . .
C15 C 0.54436(16) 0.15147(10) 0.13429(6) 0.0336(5) Uani 1 1 d . . . . .
H15 H 0.5505 0.1088 0.1289 0.040 Uiso 1 1 calc R U . . .
C16 C 0.61887(16) 0.17940(10) 0.15431(6) 0.0300(4) Uani 1 1 d . . . . .
C17 C 0.38331(18) 0.14980(11) 0.09866(6) 0.0400(5) Uani 1 1 d D . . . .
C18 C 0.4377(2) 0.12161(13) 0.06662(7) 0.0516(7) Uani 1 1 d D . . . .
H18A H 0.3889 0.0998 0.0517 0.077 Uiso 1 1 calc R U . . .
H18B H 0.4890 0.0925 0.0749 0.077 Uiso 1 1 calc R U . . .
H18C H 0.4697 0.1546 0.0528 0.077 Uiso 1 1 calc R U . . .
C19 C 0.30217(19) 0.19358(13) 0.08512(8) 0.0529(7) Uani 1 1 d D . . . .
H19A H 0.2659 0.2115 0.1053 0.079 Uiso 1 1 calc R U . . .
H19B H 0.2549 0.1707 0.0701 0.079 Uiso 1 1 calc R U . . .
H19C H 0.3335 0.2267 0.0713 0.079 Uiso 1 1 calc R U . . .
C20 C 0.3334(2) 0.09842(14) 0.12049(8) 0.0583(7) Uani 1 1 d D . . . .
H20A H 0.2990 0.1166 0.1410 0.087 Uiso 1 1 calc R U . . .
H20B H 0.3848 0.0693 0.1287 0.087 Uiso 1 1 calc R U . . .
H20C H 0.2843 0.0765 0.1057 0.087 Uiso 1 1 calc R U . . .
C21 C 0.89044(16) 0.19638(9) 0.15542(6) 0.0304(4) Uani 1 1 d . . . . .
C22 C 0.82433(16) 0.14807(9) 0.14563(6) 0.0307(4) Uani 1 1 d . . . . .
C23 C 0.84703(17) 0.10779(10) 0.11821(6) 0.0337(5) Uani 1 1 d . . . . .
H23 H 0.8001 0.0763 0.1123 0.040 Uiso 1 1 calc R U . . .
C24 C 0.93670(18) 0.11191(10) 0.09897(6) 0.0363(5) Uani 1 1 d . . . . .
C25 C 1.00476(17) 0.15665(10) 0.11008(6) 0.0353(5) Uani 1 1 d . . . . .
H25 H 1.0680 0.1593 0.0985 0.042 Uiso 1 1 calc R U . . .
C26 C 0.98420(16) 0.19777(9) 0.13756(6) 0.0310(4) Uani 1 1 d . . . . .
C27 C 0.9586(2) 0.06842(12) 0.06799(7) 0.0470(6) Uani 1 1 d D U . . .
C28 C 0.9611(6) 0.0011(2) 0.08219(18) 0.074(2) Uani 0.537(6) 1 d D U P B 1
H28A H 1.0124 -0.0023 0.1007 0.111 Uiso 0.537(6) 1 calc R U P B 1
H28B H 0.8952 -0.0095 0.0921 0.111 Uiso 0.537(6) 1 calc R U P B 1
H28C H 0.9773 -0.0272 0.0628 0.111 Uiso 0.537(6) 1 calc R U P B 1
C29 C 0.8826(7) 0.0756(4) 0.04008(19) 0.098(3) Uani 0.537(6) 1 d D U P B 1
H29A H 0.8978 0.0474 0.0205 0.148 Uiso 0.537(6) 1 calc R U P B 1
H29B H 0.8160 0.0659 0.0497 0.148 Uiso 0.537(6) 1 calc R U P B 1
H29C H 0.8832 0.1183 0.0314 0.148 Uiso 0.537(6) 1 calc R U P B 1
C30 C 1.0657(5) 0.0781(3) 0.05241(17) 0.067(2) Uani 0.537(6) 1 d D U P B 1
H30A H 1.1158 0.0732 0.0713 0.100 Uiso 0.537(6) 1 calc R U P B 1
H30B H 1.0781 0.0474 0.0338 0.100 Uiso 0.537(6) 1 calc R U P B 1
H30C H 1.0708 0.1197 0.0424 0.100 Uiso 0.537(6) 1 calc R U P B 1
C28X C 0.8650(5) 0.0295(3) 0.05690(18) 0.061(2) Uani 0.463(6) 1 d D U P B 2
H28D H 0.8084 0.0572 0.0519 0.092 Uiso 0.463(6) 1 calc R U P B 2
H28E H 0.8809 0.0055 0.0356 0.092 Uiso 0.463(6) 1 calc R U P B 2
H28F H 0.8468 0.0013 0.0762 0.092 Uiso 0.463(6) 1 calc R U P B 2
C29X C 0.9765(8) 0.1102(4) 0.03496(19) 0.091(3) Uani 0.463(6) 1 d D U P B 2
H29D H 0.9167 0.1356 0.0307 0.137 Uiso 0.463(6) 1 calc R U P B 2
H29E H 1.0345 0.1371 0.0392 0.137 Uiso 0.463(6) 1 calc R U P B 2
H29F H 0.9896 0.0842 0.0142 0.137 Uiso 0.463(6) 1 calc R U P B 2
C30X C 1.0454(8) 0.0295(5) 0.0757(3) 0.116(5) Uani 0.463(6) 1 d D U P B 2
H30D H 1.0582 0.0020 0.0556 0.175 Uiso 0.463(6) 1 calc R U P B 2
H30E H 1.1045 0.0556 0.0798 0.175 Uiso 0.463(6) 1 calc R U P B 2
H30F H 1.0318 0.0047 0.0969 0.175 Uiso 0.463(6) 1 calc R U P B 2
C31 C 0.99167(16) 0.36076(10) 0.14353(5) 0.0312(4) Uani 1 1 d . . . . .
C32 C 1.06300(17) 0.31833(10) 0.13134(6) 0.0343(5) Uani 1 1 d . . . . .
C33 C 1.12590(19) 0.33343(11) 0.10327(7) 0.0427(6) Uani 1 1 d . . . . .
H33 H 1.1729 0.3035 0.0952 0.051 Uiso 1 1 calc R U . . .
C34 C 1.1229(2) 0.39049(11) 0.08652(7) 0.0467(6) Uani 1 1 d . . . . .
C35 C 1.0531(2) 0.43328(11) 0.09934(6) 0.0424(6) Uani 1 1 d . . . . .
H35 H 1.0497 0.4731 0.0888 0.051 Uiso 1 1 calc R U . . .
C36 C 0.98827(17) 0.41894(10) 0.12724(6) 0.0338(5) Uani 1 1 d . . . . .
C37 C 1.1917(3) 0.40289(13) 0.05453(8) 0.0639(9) Uani 1 1 d D U . . .
C38 C 1.3027(3) 0.3942(3) 0.06704(15) 0.0977(18) Uani 0.855(6) 1 d D U P C 1
H38A H 1.3183 0.4248 0.0854 0.147 Uiso 0.855(6) 1 calc R U P C 1
H38B H 1.3113 0.3525 0.0767 0.147 Uiso 0.855(6) 1 calc R U P C 1
H38C H 1.3482 0.4001 0.0469 0.147 Uiso 0.855(6) 1 calc R U P C 1
C39 C 1.1831(4) 0.46761(16) 0.04073(13) 0.0802(16) Uani 0.855(6) 1 d D U P C 1
H39A H 1.1971 0.4969 0.0599 0.120 Uiso 0.855(6) 1 calc R U P C 1
H39B H 1.2318 0.4737 0.0215 0.120 Uiso 0.855(6) 1 calc R U P C 1
H39C H 1.1149 0.4745 0.0317 0.120 Uiso 0.855(6) 1 calc R U P C 1
C40 C 1.1712(4) 0.35555(19) 0.02654(11) 0.0876(18) Uani 0.855(6) 1 d D U P C 1
H40A H 1.1777 0.3141 0.0368 0.131 Uiso 0.855(6) 1 calc R U P C 1
H40B H 1.1029 0.3611 0.0173 0.131 Uiso 0.855(6) 1 calc R U P C 1
H40C H 1.2198 0.3604 0.0072 0.131 Uiso 0.855(6) 1 calc R U P C 1
C38X C 1.2696(17) 0.3550(10) 0.0456(8) 0.086(7) Uani 0.145(6) 1 d D U P C 2
H38D H 1.2369 0.3148 0.0423 0.129 Uiso 0.145(6) 1 calc R U P C 2
H38E H 1.3044 0.3668 0.0237 0.129 Uiso 0.145(6) 1 calc R U P C 2
H38F H 1.3185 0.3522 0.0650 0.129 Uiso 0.145(6) 1 calc R U P C 2
C39X C 1.241(2) 0.4638(9) 0.0595(8) 0.091(7) Uani 0.145(6) 1 d D U P C 2
H39D H 1.1905 0.4950 0.0653 0.136 Uiso 0.145(6) 1 calc R U P C 2
H39E H 1.2901 0.4609 0.0789 0.136 Uiso 0.145(6) 1 calc R U P C 2
H39F H 1.2760 0.4756 0.0376 0.136 Uiso 0.145(6) 1 calc R U P C 2
C40X C 1.1178(14) 0.4074(16) 0.0228(5) 0.099(7) Uani 0.145(6) 1 d D U P C 2
H40D H 1.0847 0.3674 0.0193 0.148 Uiso 0.145(6) 1 calc R U P C 2
H40E H 1.0670 0.4391 0.0278 0.148 Uiso 0.145(6) 1 calc R U P C 2
H40F H 1.1551 0.4186 0.0013 0.148 Uiso 0.145(6) 1 calc R U P C 2
C41 C 0.72554(16) 0.41257(10) 0.20627(5) 0.0299(4) Uani 1 1 d . . . . .
H41A H 0.7982 0.4201 0.2101 0.036 Uiso 1 1 calc R U . . .
H41B H 0.7150 0.3677 0.2027 0.036 Uiso 1 1 calc R U . . .
C42 C 0.66614(15) 0.43492(10) 0.23710(5) 0.0293(4) Uani 1 1 d . . . . .
N1 N 0.59421(14) 0.40419(9) 0.25472(5) 0.0337(4) Uani 1 1 d . . . . .
C43 C 0.55399(18) 0.44264(11) 0.28001(6) 0.0394(5) Uani 1 1 d . . . . .
H43 H 0.5016 0.4325 0.2961 0.047 Uiso 1 1 calc R U . . .
C44 C 0.60199(18) 0.49713(11) 0.27783(6) 0.0397(5) Uani 1 1 d . . . . .
H44 H 0.5900 0.5327 0.2920 0.048 Uiso 1 1 calc R U . . .
N2 N 0.67222(14) 0.49133(8) 0.25108(5) 0.0307(4) Uani 1 1 d . . . . .
C45 C 0.5654(2) 0.33917(11) 0.25039(7) 0.0460(6) Uani 1 1 d . . . . .
H45A H 0.5042 0.3366 0.2360 0.069 Uiso 1 1 calc R U . . .
H45B H 0.5528 0.3208 0.2737 0.069 Uiso 1 1 calc R U . . .
H45C H 0.6199 0.3167 0.2386 0.069 Uiso 1 1 calc R U . . .
C46 C 0.74561(18) 0.53857(10) 0.24151(6) 0.0339(5) Uani 1 1 d . . . . .
H46A H 0.7136 0.5799 0.2425 0.041 Uiso 1 1 calc R U . . .
H46B H 0.7691 0.5315 0.2169 0.041 Uiso 1 1 calc R U . . .
C47 C 0.83404(17) 0.53670(10) 0.26647(6) 0.0343(5) Uani 1 1 d . . . . .
N3 N 0.88812(16) 0.58727(9) 0.27581(5) 0.0398(5) Uani 1 1 d . . . . .
C48 C 0.9626(2) 0.56717(12) 0.29818(7) 0.0483(6) Uani 1 1 d . . . . .
H48 H 1.0126 0.5918 0.3093 0.058 Uiso 1 1 calc R U . . .
C49 C 0.9506(2) 0.50587(13) 0.30120(7) 0.0502(6) Uani 1 1 d . . . . .
H49 H 0.9921 0.4797 0.3152 0.060 Uiso 1 1 calc R U . . .
N4 N 0.86971(16) 0.48596(9) 0.28119(6) 0.0425(5) Uani 1 1 d . . . . .
C50 C 0.8724(2) 0.65123(11) 0.26500(8) 0.0562(7) Uani 1 1 d . . . . .
H50A H 0.8788 0.6545 0.2392 0.084 Uiso 1 1 calc R U . . .
H50B H 0.9229 0.6777 0.2764 0.084 Uiso 1 1 calc R U . . .
H50C H 0.8050 0.6646 0.2722 0.084 Uiso 1 1 calc R U . . .
O5 O 0.8563(3) 0.24309(10) 0.25349(6) 0.0791(7) Uani 1 1 d D . . . .
H5A H 0.844(4) 0.2806(11) 0.2594(10) 0.119 Uiso 1 1 d D U . . .
H5B H 0.864(4) 0.2415(18) 0.2315(5) 0.119 Uiso 1 1 d D U . . .
O6 O 0.81470(17) 0.36139(9) 0.28213(6) 0.0565(5) Uani 1 1 d D . . . .
H6A H 0.832(3) 0.4019(9) 0.2819(9) 0.085 Uiso 1 1 d D U . . .
C51 C 0.7723(5) 0.3531(3) 0.31290(18) 0.145(2) Uani 1 1 d . . . . .
H51A H 0.8073 0.3778 0.3308 0.218 Uiso 1 1 calc R U . . .
H51B H 0.7760 0.3093 0.3194 0.218 Uiso 1 1 calc R U . . .
H51C H 0.7016 0.3659 0.3117 0.218 Uiso 1 1 calc R U . . .
O7 O 0.8994(2) 0.14140(10) 0.29151(6) 0.0778(7) Uani 1 1 d D . . . .
H7A H 0.891(3) 0.1733(14) 0.2781(9) 0.117 Uiso 1 1 d D U . . .
H7B H 0.939(3) 0.1501(18) 0.3077(8) 0.117 Uiso 1 1 d D U . . .

loop_
_atom_site_aniso_label
_atom_site_aniso_U_11
_atom_site_aniso_U_22
_atom_site_aniso_U_33
_atom_site_aniso_U_23
_atom_site_aniso_U_13
_atom_site_aniso_U_12
O1 0.0413(8) 0.0259(7) 0.0265(7) -0.0029(6) 0.0025(6) 0.0024(6)
O2 0.0328(8) 0.0321(8) 0.0454(9) -0.0086(7) -0.0072(7) 0.0017(6)
O3 0.0344(8) 0.0294(8) 0.0357(8) 0.0000(6) 0.0015(6) -0.0003(6)
O4 0.0377(8) 0.0277(7) 0.0318(8) -0.0006(6) 0.0049(6) -0.0033(6)
S1 0.0344(3) 0.0268(3) 0.0463(3) -0.0062(2) 0.0005(2) 0.0034(2)
S2 0.0331(3) 0.0279(3) 0.0406(3) 0.0091(2) 0.0014(2) 0.0005(2)
S3 0.0304(3) 0.0324(3) 0.0455(3) 0.0001(2) -0.0028(2) -0.0003(2)
S4 0.0437(3) 0.0231(2) 0.0334(3) -0.0035(2) 0.0075(2) -0.0020(2)
C1 0.0416(12) 0.0231(10) 0.0262(10) -0.0004(8) -0.0013(9) 0.0047(9)
C2 0.0434(12) 0.0237(10) 0.0263(10) 0.0010(8) 0.0007(9) 0.0012(9)
C3 0.0538(14) 0.0371(12) 0.0261(11) 0.0006(9) 0.0051(10) -0.0011(11)
C4 0.0659(17) 0.0410(13) 0.0258(11) -0.0039(9) 0.0004(11) -0.0047(12)
C5 0.0530(14) 0.0316(11) 0.0323(11) -0.0024(9) -0.0082(10) -0.0001(10)
C6 0.0380(12) 0.0257(10) 0.0336(11) 0.0004(8) -0.0029(9) 0.0038(9)
C7 0.073(4) 0.069(5) 0.048(4) -0.030(3) 0.014(3) -0.007(3)
C8 0.148(7) 0.132(5) 0.028(2) -0.021(3) 0.013(3) -0.063(5)
C9 0.122(6) 0.133(8) 0.098(6) -0.079(5) 0.001(5) 0.039(6)
C10 0.112(5) 0.098(5) 0.039(3) -0.036(3) 0.014(3) -0.038(4)
C7X 0.080(6) 0.044(5) 0.026(4) -0.021(3) 0.005(4) 0.008(4)
C8X 0.109(6) 0.086(7) 0.054(5) -0.031(5) 0.027(4) -0.004(5)
C9X 0.089(6) 0.051(4) 0.049(4) -0.019(3) 0.003(4) 0.010(4)
C10X 0.113(7) 0.116(9) 0.037(5) -0.026(5) -0.015(5) 0.032(6)
C11 0.0302(10) 0.0295(10) 0.0319(11) -0.0021(8) 0.0016(8) -0.0019(8)
C12 0.0334(11) 0.0259(10) 0.0381(11) -0.0039(9) 0.0030(9) 0.0004(9)
C13 0.0302(11) 0.0318(11) 0.0386(12) -0.0022(9) 0.0004(9) 0.0028(9)
C14 0.0311(11) 0.0325(11) 0.0376(12) -0.0051(9) 0.0014(9) -0.0017(9)
C15 0.0347(12) 0.0268(10) 0.0392(12) -0.0024(9) 0.0035(9) -0.0020(9)
C16 0.0295(10) 0.0276(10) 0.0328(11) 0.0032(8) 0.0028(9) 0.0009(8)
C17 0.0359(12) 0.0389(12) 0.0453(13) -0.0106(10) -0.0043(10) -0.0009(10)
C18 0.0533(16) 0.0512(15) 0.0502(15) -0.0172(12) -0.0070(12) 0.0043(13)
C19 0.0404(14) 0.0566(16) 0.0619(17) -0.0185(13) -0.0145(12) 0.0049(12)
C20 0.0541(17) 0.0584(17) 0.0623(18) -0.0103(14) -0.0051(14) -0.0233(14)
C21 0.0339(11) 0.0242(10) 0.0330(11) 0.0060(8) -0.0021(9) 0.0030(8)
C22 0.0291(10) 0.0272(10) 0.0359(11) 0.0065(9) -0.0011(9) 0.0041(8)
C23 0.0363(12) 0.0250(10) 0.0399(12) 0.0023(9) -0.0046(9) -0.0005(9)
C24 0.0408(12) 0.0307(11) 0.0375(12) 0.0001(9) 0.0014(10) 0.0020(9)
C25 0.0344(12) 0.0302(11) 0.0413(12) 0.0032(9) 0.0044(10) 0.0009(9)
C26 0.0310(11) 0.0260(10) 0.0360(11) 0.0037(8) -0.0024(9) -0.0009(8)
C27 0.0486(14) 0.0439(14) 0.0485(14) -0.0126(11) 0.0081(11) -0.0050(11)
C28 0.100(5) 0.038(3) 0.084(4) -0.005(3) 0.046(4) 0.008(3)
C29 0.108(6) 0.121(7) 0.066(4) -0.045(4) -0.035(4) 0.040(5)
C30 0.075(4) 0.065(4) 0.061(4) -0.030(3) 0.031(3) -0.020(3)
C28X 0.074(4) 0.061(4) 0.048(4) -0.021(3) 0.011(3) -0.018(3)
C29X 0.131(8) 0.086(5) 0.057(4) -0.027(3) 0.034(4) -0.039(5)
C30X 0.108(7) 0.108(7) 0.134(8) -0.073(6) -0.031(6) 0.057(6)
C31 0.0337(11) 0.0303(11) 0.0295(10) -0.0053(8) 0.0023(9) -0.0073(9)
C32 0.0344(11) 0.0286(11) 0.0397(12) -0.0039(9) 0.0018(9) -0.0048(9)
C33 0.0436(13) 0.0317(12) 0.0528(14) -0.0077(10) 0.0153(11) -0.0031(10)
C34 0.0554(15) 0.0316(12) 0.0532(15) -0.0074(11) 0.0239(12) -0.0091(11)
C35 0.0567(15) 0.0272(11) 0.0432(13) -0.0036(10) 0.0156(11) -0.0076(10)
C36 0.0408(12) 0.0250(10) 0.0355(11) -0.0056(9) 0.0065(10) -0.0050(9)
C37 0.083(2) 0.0383(14) 0.0704(18) -0.0056(13) 0.0470(16) -0.0067(14)
C38 0.071(3) 0.097(4) 0.125(4) 0.016(3) 0.053(3) -0.011(2)
C39 0.120(4) 0.0437(19) 0.076(3) 0.0027(18) 0.061(3) -0.002(2)
C40 0.138(4) 0.059(2) 0.066(2) -0.0174(19) 0.059(3) -0.021(3)
C38X 0.087(11) 0.071(10) 0.100(17) -0.010(10) 0.043(10) -0.006(8)
C39X 0.108(15) 0.071(8) 0.092(17) 0.002(9) 0.055(11) -0.023(9)
C40X 0.089(9) 0.139(19) 0.069(8) 0.009(9) 0.059(6) -0.013(9)
C41 0.0334(11) 0.0293(10) 0.0269(10) -0.0015(8) 0.0013(8) 0.0007(8)
C42 0.0293(10) 0.0304(11) 0.0284(10) 0.0004(8) 0.0000(8) -0.0019(8)
N1 0.0344(10) 0.0357(10) 0.0309(9) 0.0013(8) 0.0030(8) -0.0053(8)
C43 0.0368(12) 0.0483(14) 0.0331(11) 0.0023(10) 0.0078(10) -0.0003(10)
C44 0.0449(13) 0.0444(13) 0.0297(11) -0.0024(10) 0.0089(10) 0.0047(11)
N2 0.0354(9) 0.0302(9) 0.0265(8) -0.0012(7) 0.0034(7) -0.0024(7)
C45 0.0528(15) 0.0402(13) 0.0452(13) 0.0016(11) 0.0038(12) -0.0184(12)
C46 0.0451(12) 0.0269(10) 0.0298(11) 0.0006(8) 0.0003(10) -0.0047(9)
C47 0.0392(12) 0.0293(11) 0.0344(11) -0.0043(9) 0.0017(9) -0.0027(9)
N3 0.0480(12) 0.0303(10) 0.0410(11) -0.0050(8) -0.0068(9) -0.0026(8)
C48 0.0472(15) 0.0464(14) 0.0513(15) -0.0063(12) -0.0130(12) -0.0021(12)
C49 0.0485(15) 0.0474(15) 0.0547(16) 0.0021(12) -0.0111(12) 0.0040(12)
N4 0.0448(12) 0.0348(10) 0.0479(12) 0.0014(9) -0.0036(9) 0.0018(9)
C50 0.0710(19) 0.0299(12) 0.0677(18) -0.0053(12) -0.0209(15) -0.0077(12)
O5 0.144(2) 0.0494(12) 0.0436(11) 0.0029(10) -0.0078(14) -0.0052(14)
O6 0.0662(13) 0.0432(11) 0.0601(12) 0.0049(9) -0.0052(10) -0.0035(9)
C51 0.116(4) 0.155(6) 0.165(6) 0.027(5) -0.015(4) -0.014(4)
O7 0.120(2) 0.0475(12) 0.0659(15) 0.0028(10) -0.0344(14) -0.0115(13)

loop_
_atom_type_symbol
_atom_type_description
_atom_type_scat_dispersion_real
_atom_type_scat_dispersion_imag
_atom_type_scat_source
C C 0.0033 0.0016 'International Tables Vol C Tables 4.2.6.8 and 6.1.1.4'
H H 0.0000 0.0000 'International Tables Vol C Tables 4.2.6.8 and 6.1.1.4'
N N 0.0061 0.0033 'International Tables Vol C Tables 4.2.6.8 and 6.1.1.4'
O O 0.0106 0.0060 'International Tables Vol C Tables 4.2.6.8 and 6.1.1.4'
S S 0.1246 0.1234 'International Tables Vol C Tables 4.2.6.8 and 6.1.1.4'

loop_
_geom_angle_atom_site_label_1
_geom_angle_atom_site_label_2
_geom_angle_atom_site_label_3
_geom_angle
C1 O1 C41 114.42(15)
C11 O2 H2 115(2)
C31 O4 H4 113(2)
C6 S1 C12 97.24(10)
C16 S2 C22 106.03(10)
C26 S3 C32 104.88(10)
C36 S4 C2 96.15(10)
C2 C1 O1 120.73(19)
C2 C1 C6 119.20(19)
O1 C1 C6 120.05(19)
C1 C2 C3 119.7(2)
C1 C2 S4 121.36(15)
C3 C2 S4 118.76(18)
C4 C3 C2 121.6(2)
C4 C3 H3 119.2
C2 C3 H3 119.2
C3 C4 C5 117.9(2)
C3 C4 C7 121.4(4)
C5 C4 C7 120.5(4)
C3 C4 C7X 119.0(5)
C5 C4 C7X 121.9(5)
C3 C4 C24 101.01(16)
C5 C4 C24 99.70(15)
C7 C4 C24 73.6(4)
C7X C4 C24 58.8(4)
C6 C5 C4 121.5(2)
C6 C5 H5 119.3
C4 C5 H5 119.3
C5 C6 C1 120.1(2)
C5 C6 S1 118.81(18)
C1 C6 S1 120.96(16)
C4 C7 C8 112.3(6)
C4 C7 C10 114.5(7)
C8 C7 C10 106.1(8)
C4 C7 C9 105.5(7)
C8 C7 C9 108.0(8)
C10 C7 C9 110.2(8)
C7 C8 H8A 109.5
C7 C8 H8B 109.5
H8A C8 H8B 109.5
C7 C8 H8C 109.5
H8A C8 H8C 109.5
H8B C8 H8C 109.5
C7 C9 H9A 109.5
C7 C9 H9B 109.5
H9A C9 H9B 109.5
C7 C9 H9C 109.5
H9A C9 H9C 109.5
H9B C9 H9C 109.5
C7 C10 H10A 109.5
C7 C10 H10B 109.5
H10A C10 H10B 109.5
C7 C10 H10C 109.5
H10A C10 H10C 109.5
H10B C10 H10C 109.5
C10X C7X C8X 113.1(10)
C10X C7X C9X 110.0(10)
C8X C7X C9X 107.2(9)
C10X C7X C4 104.4(8)
C8X C7X C4 113.0(8)
C9X C7X C4 109.0(8)
C7X C8X H8D 109.5
C7X C8X H8E 109.5
H8D C8X H8E 109.5
C7X C8X H8F 109.5
H8D C8X H8F 109.5
H8E C8X H8F 109.5
C7X C9X H9D 109.5
C7X C9X H9E 109.5
H9D C9X H9E 109.5
C7X C9X H9F 109.5
H9D C9X H9F 109.5
H9E C9X H9F 109.5
C7X C10X H10D 109.5
C7X C10X H10E 109.5
H10D C10X H10E 109.5
C7X C10X H10F 109.5
H10D C10X H10F 109.5
H10E C10X H10F 109.5
O2 C11 C12 119.06(19)
O2 C11 C16 123.03(19)
C12 C11 C16 117.91(19)
C13 C12 C11 120.81(19)
C13 C12 S1 119.95(17)
C11 C12 S1 119.04(16)
C12 C13 C14 121.7(2)
C12 C13 H13 119.2
C14 C13 H13 119.2
C13 C14 C15 116.8(2)
C13 C14 C17 124.0(2)
C15 C14 C17 119.18(19)
C13 C14 C34 69.38(12)
C15 C14 C34 64.20(12)
C17 C14 C34 136.97(13)
C16 C15 C14 122.5(2)
C16 C15 H15 118.7
C14 C15 H15 118.7
C15 C16 C11 120.3(2)
C15 C16 S2 118.56(16)
C11 C16 S2 121.00(16)
C19 C17 C14 111.53(19)
C19 C17 C20 108.9(2)
C14 C17 C20 109.4(2)
C19 C17 C18 108.4(2)
C14 C17 C18 108.78(19)
C20 C17 C18 109.8(2)
C17 C18 H18A 109.5
C17 C18 H18B 109.5
H18A C18 H18B 109.5
C17 C18 H18C 109.5
H18A C18 H18C 109.5
H18B C18 H18C 109.5
C17 C19 H19A 109.5
C17 C19 H19B 109.5
H19A C19 H19B 109.5
C17 C19 H19C 109.5
H19A C19 H19C 109.5
H19B C19 H19C 109.5
C17 C20 H20A 109.5
C17 C20 H20B 109.5
H20A C20 H20B 109.5
C17 C20 H20C 109.5
H20A C20 H20C 109.5
H20B C20 H20C 109.5
O3 C21 C22 122.31(19)
O3 C21 C26 121.72(19)
C22 C21 C26 115.97(19)
C23 C22 C21 121.6(2)
C23 C22 S2 118.30(17)
C21 C22 S2 119.71(17)
C22 C23 C24 122.2(2)
C22 C23 H23 118.9
C24 C23 H23 118.9
C25 C24 C23 116.3(2)
C25 C24 C27 122.4(2)
C23 C24 C27 121.3(2)
C25 C24 C4 74.18(13)
C23 C24 C4 74.55(13)
C27 C24 C4 121.75(15)
C24 C25 C26 122.8(2)
C24 C25 H25 118.6
C26 C25 H25 118.6
C25 C26 C21 120.9(2)
C25 C26 S3 119.11(17)
C21 C26 S3 119.67(16)
C30X C27 C24 110.7(4)
C29 C27 C24 110.6(3)
C29 C27 C28 111.2(5)
C24 C27 C28 108.5(3)
C29 C27 C30 110.2(5)
C24 C27 C30 112.4(3)
C28 C27 C30 103.7(4)
C30X C27 C29X 112.0(7)
C24 C27 C29X 106.5(3)
C30X C27 C28X 111.9(6)
C24 C27 C28X 112.7(3)
C29X C27 C28X 102.7(5)
C27 C28 H28A 109.5
C27 C28 H28B 109.5
H28A C28 H28B 109.5
C27 C28 H28C 109.5
H28A C28 H28C 109.5
H28B C28 H28C 109.5
C27 C29 H29A 109.5
C27 C29 H29B 109.5
H29A C29 H29B 109.5
C27 C29 H29C 109.5
H29A C29 H29C 109.5
H29B C29 H29C 109.5
C27 C30 H30A 109.5
C27 C30 H30B 109.5
H30A C30 H30B 109.5
C27 C30 H30C 109.5
H30A C30 H30C 109.5
H30B C30 H30C 109.5
C27 C28X H28D 109.5
C27 C28X H28E 109.5
H28D C28X H28E 109.5
C27 C28X H28F 109.5
H28D C28X H28F 109.5
H28E C28X H28F 109.5
C27 C29X H29D 109.5
C27 C29X H29E 109.5
H29D C29X H29E 109.5
C27 C29X H29F 109.5
H29D C29X H29F 109.5
H29E C29X H29F 109.5
C27 C30X H30D 109.5
C27 C30X H30E 109.5
H30D C30X H30E 109.5
C27 C30X H30F 109.5
H30D C30X H30F 109.5
H30E C30X H30F 109.5
O4 C31 C32 123.64(19)
O4 C31 C36 118.49(19)
C32 C31 C36 117.87(19)
C33 C32 C31 120.3(2)
C33 C32 S3 118.53(18)
C31 C32 S3 120.95(17)
C34 C33 C32 122.6(2)
C34 C33 H33 118.7
C32 C33 H33 118.7
C33 C34 C35 116.8(2)
C33 C34 C37 119.7(2)
C35 C34 C37 123.4(2)
C33 C34 C14 64.26(15)
C35 C34 C14 70.40(14)
C37 C34 C14 135.11(17)
C36 C35 C34 121.6(2)
C36 C35 H35 119.2
C34 C35 H35 119.2
C35 C36 C31 120.7(2)
C35 C36 S4 120.14(17)
C31 C36 S4 118.90(16)
C40 C37 C39 112.4(3)
C39X C37 C38X 109.4(13)
C39X C37 C34 108.6(10)
C40 C37 C34 109.1(2)
C39 C37 C34 113.0(3)
C38X C37 C34 117.7(10)
C39X C37 C40X 108.9(14)
C38X C37 C40X 107.9(15)
C34 C37 C40X 103.9(8)
C40 C37 C38 107.6(4)
C39 C37 C38 106.8(3)
C34 C37 C38 107.7(3)
C37 C38 H38A 109.5
C37 C38 H38B 109.5
H38A C38 H38B 109.5
C37 C38 H38C 109.5
H38A C38 H38C 109.5
H38B C38 H38C 109.5
C37 C39 H39A 109.5
C37 C39 H39B 109.5
H39A C39 H39B 109.5
C37 C39 H39C 109.5
H39A C39 H39C 109.5
H39B C39 H39C 109.5
C37 C40 H40A 109.5
C37 C40 H40B 109.5
H40A C40 H40B 109.5
C37 C40 H40C 109.5
H40A C40 H40C 109.5
H40B C40 H40C 109.5
C37 C38X H38D 109.5
C37 C38X H38E 109.5
H38D C38X H38E 109.5
C37 C38X H38F 109.5
H38D C38X H38F 109.5
H38E C38X H38F 109.5
C37 C39X H39D 109.5
C37 C39X H39E 109.5
H39D C39X H39E 109.5
C37 C39X H39F 109.5
H39D C39X H39F 109.5
H39E C39X H39F 109.5
C37 C40X H40D 109.5
C37 C40X H40E 109.5
H40D C40X H40E 109.5
C37 C40X H40F 109.5
H40D C40X H40F 109.5
H40E C40X H40F 109.5
O1 C41 C42 106.54(16)
O1 C41 H41A 110.4
C42 C41 H41A 110.4
O1 C41 H41B 110.4
C42 C41 H41B 110.4
H41A C41 H41B 108.6
N2 C42 N1 107.53(18)
N2 C42 C41 125.13(19)
N1 C42 C41 127.26(19)
C42 N1 C43 108.76(18)
C42 N1 C45 127.33(19)
C43 N1 C45 123.79(19)
C44 C43 N1 107.7(2)
C44 C43 H43 126.2
N1 C43 H43 126.2
C43 C44 N2 106.6(2)
C43 C44 H44 126.7
N2 C44 H44 126.7
C42 N2 C44 109.37(18)
C42 N2 C46 125.78(18)
C44 N2 C46 124.73(18)
N1 C45 H45A 109.5
N1 C45 H45B 109.5
H45A C45 H45B 109.5
N1 C45 H45C 109.5
H45A C45 H45C 109.5
H45B C45 H45C 109.5
N2 C46 C47 110.38(17)
N2 C46 H46A 109.6
C47 C46 H46A 109.6
N2 C46 H46B 109.6
C47 C46 H46B 109.6
H46A C46 H46B 108.1
N4 C47 N3 111.8(2)
N4 C47 C46 124.5(2)
N3 C47 C46 123.7(2)
C47 N3 C48 106.7(2)
C47 N3 C50 128.1(2)
C48 N3 C50 125.2(2)
C49 C48 N3 106.3(2)
C49 C48 H48 126.9
N3 C48 H48 126.9
C48 C49 N4 110.7(2)
C48 C49 H49 124.6
N4 C49 H49 124.6
C47 N4 C49 104.5(2)
N3 C50 H50A 109.5
N3 C50 H50B 109.5
H50A C50 H50B 109.5
N3 C50 H50C 109.5
H50A C50 H50C 109.5
H50B C50 H50C 109.5
H5A O5 H5B 109(3)
C51 O6 H6A 105(2)
O6 C51 H51A 109.5
O6 C51 H51B 109.5
H51A C51 H51B 109.5
O6 C51 H51C 109.5
H51A C51 H51C 109.5
H51B C51 H51C 109.5
H7A O7 H7B 109(3)

loop_
_geom_bond_atom_site_label_1
_geom_bond_atom_site_label_2
_geom_bond_distance
O1 C1 1.392(2)
O1 C41 1.447(2)
O2 C11 1.338(3)
O2 H2 0.828(17)
O3 C21 1.324(3)
O4 C31 1.347(3)
O4 H4 0.828(17)
S1 C6 1.780(2)
S1 C12 1.781(2)
S2 C16 1.772(2)
S2 C22 1.775(2)
S3 C26 1.776(2)
S3 C32 1.782(2)
S4 C36 1.782(2)
S4 C2 1.787(2)
C1 C2 1.388(3)
C1 C6 1.394(3)
C2 C3 1.397(3)
C3 C4 1.383(3)
C3 H3 0.9500
C4 C5 1.387(4)
C4 C7 1.481(11)
C4 C7X 1.629(14)
C4 C24 6.062(3)
C5 C6 1.386(3)
C5 H5 0.9500
C7 C8 1.529(9)
C7 C10 1.535(9)
C7 C9 1.537(10)
C8 H8A 0.9800
C8 H8B 0.9800
C8 H8C 0.9800
C9 H9A 0.9800
C9 H9B 0.9800
C9 H9C 0.9800
C10 H10A 0.9800
C10 H10B 0.9800
C10 H10C 0.9800
C7X C10X 1.490(11)
C7X C8X 1.522(12)
C7X C9X 1.528(11)
C8X H8D 0.9800
C8X H8E 0.9800
C8X H8F 0.9800
C9X H9D 0.9800
C9X H9E 0.9800
C9X H9F 0.9800
C10X H10D 0.9800
C10X H10E 0.9800
C10X H10F 0.9800
C11 C12 1.400(3)
C11 C16 1.404(3)
C12 C13 1.393(3)
C13 C14 1.395(3)
C13 H13 0.9500
C14 C15 1.397(3)
C14 C17 1.533(3)
C14 C34 9.965(3)
C15 C16 1.385(3)
C15 H15 0.9500
C17 C19 1.524(3)
C17 C20 1.534(4)
C17 C18 1.535(3)
C18 H18A 0.9800
C18 H18B 0.9800
C18 H18C 0.9800
C19 H19A 0.9800
C19 H19B 0.9800
C19 H19C 0.9800
C20 H20A 0.9800
C20 H20B 0.9800
C20 H20C 0.9800
C21 C22 1.415(3)
C21 C26 1.417(3)
C22 C23 1.386(3)
C23 C24 1.399(3)
C23 H23 0.9500
C24 C25 1.390(3)
C24 C27 1.529(3)
C25 C26 1.393(3)
C25 H25 0.9500
C27 C30X 1.458(8)
C27 C29 1.468(7)
C27 C28 1.551(6)
C27 C30 1.555(6)
C27 C29X 1.557(8)
C27 C28X 1.559(6)
C28 H28A 0.9800
C28 H28B 0.9800
C28 H28C 0.9800
C29 H29A 0.9800
C29 H29B 0.9800
C29 H29C 0.9800
C30 H30A 0.9800
C30 H30B 0.9800
C30 H30C 0.9800
C28X H28D 0.9800
C28X H28E 0.9800
C28X H28F 0.9800
C29X H29D 0.9800
C29X H29E 0.9800
C29X H29F 0.9800
C30X H30D 0.9800
C30X H30E 0.9800
C30X H30F 0.9800
C31 C32 1.398(3)
C31 C36 1.402(3)
C32 C33 1.388(3)
C33 C34 1.387(3)
C33 H33 0.9500
C34 C35 1.397(3)
C34 C37 1.538(3)
C35 C36 1.395(3)
C35 H35 0.9500
C37 C39X 1.485(15)
C37 C40 1.496(5)
C37 C39 1.498(5)
C37 C38X 1.504(13)
C37 C40X 1.551(14)
C37 C38 1.561(6)
C38 H38A 0.9800
C38 H38B 0.9800
C38 H38C 0.9800
C39 H39A 0.9800
C39 H39B 0.9800
C39 H39C 0.9800
C40 H40A 0.9800
C40 H40B 0.9800
C40 H40C 0.9800
C38X H38D 0.9800
C38X H38E 0.9800
C38X H38F 0.9800
C39X H39D 0.9800
C39X H39E 0.9800
C39X H39F 0.9800
C40X H40D 0.9800
C40X H40E 0.9800
C40X H40F 0.9800
C41 C42 1.487(3)
C41 H41A 0.9900
C41 H41B 0.9900
C42 N2 1.332(3)
C42 N1 1.341(3)
N1 C43 1.374(3)
N1 C45 1.467(3)
C43 C44 1.343(3)
C43 H43 0.9500
C44 N2 1.381(3)
C44 H44 0.9500
N2 C46 1.459(3)
C45 H45A 0.9800
C45 H45B 0.9800
C45 H45C 0.9800
C46 C47 1.507(3)
C46 H46A 0.9900
C46 H46B 0.9900
C47 N4 1.318(3)
C47 N3 1.356(3)
N3 C48 1.372(3)
N3 C50 1.458(3)
C48 C49 1.341(4)
C48 H48 0.9500
C49 N4 1.383(3)
C49 H49 0.9500
C50 H50A 0.9800
C50 H50B 0.9800
C50 H50C 0.9800
O5 H5A 0.857(18)
O5 H5B 0.838(18)
O6 C51 1.303(6)
O6 H6A 0.905(18)
C51 H51A 0.9800
C51 H51B 0.9800
C51 H51C 0.9800
O7 H7A 0.863(18)
O7 H7B 0.826(18)

loop_
_geom_hbond_atom_site_label_D
_geom_hbond_atom_site_label_H
_geom_hbond_atom_site_label_A
_geom_hbond_distance_DH
_geom_hbond_distance_HA
_geom_hbond_distance_DA
_geom_hbond_angle_DHA
O2 H2 O3 0.828(17) 1.751(19) 2.559(2) 164(3)
O4 H4 O3 0.828(17) 1.754(18) 2.560(2) 164(3)
O5 H5A O6 0.857(18) 1.986(18) 2.833(3) 170(4)
O5 H5B O3 0.838(18) 1.946(19) 2.780(3) 174(5)
O6 H6A N4 0.905(18) 1.887(19) 2.793(3) 179(4)
O7 H7A O5 0.863(18) 1.832(19) 2.688(3) 171(5)

loop_
_geom_torsion_atom_site_label_1
_geom_torsion_atom_site_label_2
_geom_torsion_atom_site_label_3
_geom_torsion_atom_site_label_4
_geom_torsion
C41 O1 C1 C2 -93.6(2)
C41 O1 C1 C6 88.4(2)
O1 C1 C2 C3 -177.38(19)
C6 C1 C2 C3 0.7(3)
O1 C1 C2 S4 8.2(3)
C6 C1 C2 S4 -173.79(16)
C36 S4 C2 C1 132.31(18)
C36 S4 C2 C3 -42.18(19)
C1 C2 C3 C4 -1.6(3)
S4 C2 C3 C4 173.01(19)
C2 C3 C4 C5 2.2(4)
C2 C3 C4 C7 177.5(5)
C2 C3 C4 C7X -165.5(5)
C2 C3 C4 C24 -105.1(2)
C3 C4 C5 C6 -1.9(4)
C7 C4 C5 C6 -177.3(5)
C7X C4 C5 C6 165.4(5)
C24 C4 C5 C6 106.2(2)
C4 C5 C6 C1 1.0(3)
C4 C5 C6 S1 -174.73(18)
C2 C1 C6 C5 -0.4(3)
O1 C1 C6 C5 177.67(19)
C2 C1 C6 S1 175.27(16)
O1 C1 C6 S1 -6.7(3)
C12 S1 C6 C5 43.5(2)
C12 S1 C6 C1 -132.25(18)
C3 C4 C7 C8 -49.9(8)
C5 C4 C7 C8 125.3(6)
C7X C4 C7 C8 -135(3)
C24 C4 C7 C8 -142.9(7)
C3 C4 C7 C10 -171.1(6)
C5 C4 C7 C10 4.2(9)
C7X C4 C7 C10 104(3)
C24 C4 C7 C10 95.9(7)
C3 C4 C7 C9 67.6(8)
C5 C4 C7 C9 -117.2(6)
C7X C4 C7 C9 -18(2)
C24 C4 C7 C9 -25.5(6)
C3 C4 C7X C10X -128.4(8)
C5 C4 C7X C10X 64.5(10)
C7 C4 C7X C10X -25(2)
C24 C4 C7X C10X 146.2(10)
C3 C4 C7X C8X -5.1(10)
C5 C4 C7X C8X -172.2(7)
C7 C4 C7X C8X 98(3)
C24 C4 C7X C8X -90.5(8)
C3 C4 C7X C9X 114.0(7)
C5 C4 C7X C9X -53.1(9)
C7 C4 C7X C9X -142(3)
C24 C4 C7X C9X 28.6(5)
O2 C11 C12 C13 179.7(2)
C16 C11 C12 C13 0.1(3)
O2 C11 C12 S1 4.8(3)
C16 C11 C12 S1 -174.80(16)
C6 S1 C12 C13 -111.26(19)
C6 S1 C12 C11 63.73(19)
C11 C12 C13 C14 -1.0(3)
S1 C12 C13 C14 173.91(17)
C12 C13 C14 C15 1.1(3)
C12 C13 C14 C17 -177.1(2)
C12 C13 C14 C34 -43.62(18)
C13 C14 C15 C16 -0.4(3)
C17 C14 C15 C16 177.9(2)
C34 C14 C15 C16 46.63(18)
C14 C15 C16 C11 -0.4(3)
C14 C15 C16 S2 174.88(17)
O2 C11 C16 C15 -179.0(2)
C12 C11 C16 C15 0.6(3)
O2 C11 C16 S2 5.8(3)
C12 C11 C16 S2 -174.66(16)
C22 S2 C16 C15 105.42(18)
C22 S2 C16 C11 -79.29(19)
C13 C14 C17 C19 2.7(3)
C15 C14 C17 C19 -175.4(2)
C34 C14 C17 C19 -93.0(2)
C13 C14 C17 C20 -117.8(3)
C15 C14 C17 C20 64.1(3)
C34 C14 C17 C20 146.45(18)
C13 C14 C17 C18 122.3(2)
C15 C14 C17 C18 -55.9(3)
C34 C14 C17 C18 26.5(3)
O3 C21 C22 C23 175.45(19)
C26 C21 C22 C23 -5.0(3)
O3 C21 C22 S2 -11.7(3)
C26 C21 C22 S2 167.83(15)
C16 S2 C22 C23 -97.34(18)
C16 S2 C22 C21 89.55(18)
C21 C22 C23 C24 0.9(3)
S2 C22 C23 C24 -172.12(17)
C22 C23 C24 C25 3.4(3)
C22 C23 C24 C27 -177.8(2)
C22 C23 C24 C4 -59.75(19)
C23 C24 C25 C26 -3.3(3)
C27 C24 C25 C26 177.9(2)
C4 C24 C25 C26 60.0(2)
C24 C25 C26 C21 -1.0(3)
C24 C25 C26 S3 172.00(18)
O3 C21 C26 C25 -175.41(19)
C22 C21 C26 C25 5.1(3)
O3 C21 C26 S3 11.7(3)
C22 C21 C26 S3 -167.85(15)
C32 S3 C26 C25 97.60(19)
C32 S3 C26 C21 -89.35(18)
C25 C24 C27 C30X 62.7(7)
C23 C24 C27 C30X -116.0(7)
C4 C24 C27 C30X 153.4(6)
C25 C24 C27 C29 -120.6(5)
C23 C24 C27 C29 60.7(6)
C4 C24 C27 C29 -29.9(5)
C25 C24 C27 C28 117.1(4)
C23 C24 C27 C28 -61.6(4)
C4 C24 C27 C28 -152.1(3)
C25 C24 C27 C30 3.1(5)
C23 C24 C27 C30 -175.6(4)
C4 C24 C27 C30 93.8(4)
C25 C24 C27 C29X -59.2(5)
C23 C24 C27 C29X 122.1(5)
C4 C24 C27 C29X 31.5(5)
C25 C24 C27 C28X -171.1(4)
C23 C24 C27 C28X 10.2(5)
C4 C24 C27 C28X -80.4(4)
O4 C31 C32 C33 178.4(2)
C36 C31 C32 C33 -1.8(3)
O4 C31 C32 S3 -6.5(3)
C36 C31 C32 S3 173.31(17)
C26 S3 C32 C33 -103.6(2)
C26 S3 C32 C31 81.2(2)
C31 C32 C33 C34 1.1(4)
S3 C32 C33 C34 -174.1(2)
C32 C33 C34 C35 0.4(4)
C32 C33 C34 C37 -177.3(3)
C32 C33 C34 C14 -48.2(2)
C33 C34 C35 C36 -1.1(4)
C37 C34 C35 C36 176.5(3)
C14 C34 C35 C36 44.7(2)
C34 C35 C36 C31 0.4(4)
C34 C35 C36 S4 -173.7(2)
O4 C31 C36 C35 -179.1(2)
C32 C31 C36 C35 1.1(3)
O4 C31 C36 S4 -4.9(3)
C32 C31 C36 S4 175.30(16)
C2 S4 C36 C35 108.5(2)
C2 S4 C36 C31 -65.72(19)
C33 C34 C37 C39X -132.9(14)
C35 C34 C37 C39X 49.6(14)
C14 C34 C37 C39X 144.9(14)
C33 C34 C37 C40 57.2(4)
C35 C34 C37 C40 -120.3(4)
C14 C34 C37 C40 -24.9(4)
C33 C34 C37 C39 -177.0(4)
C35 C34 C37 C39 5.5(5)
C14 C34 C37 C39 100.8(3)
C33 C34 C37 C38X -7.8(14)
C35 C34 C37 C38X 174.6(14)
C14 C34 C37 C38X -90.0(14)
C33 C34 C37 C40X 111.3(13)
C35 C34 C37 C40X -66.2(13)
C14 C34 C37 C40X 29.2(13)
C33 C34 C37 C38 -59.3(4)
C35 C34 C37 C38 123.2(4)
C14 C34 C37 C38 -141.5(3)
C1 O1 C41 C42 -154.47(17)
O1 C41 C42 N2 -67.7(3)
O1 C41 C42 N1 108.7(2)
N2 C42 N1 C43 0.6(2)
C41 C42 N1 C43 -176.3(2)
N2 C42 N1 C45 -175.5(2)
C41 C42 N1 C45 7.6(4)
C42 N1 C43 C44 -0.2(3)
C45 N1 C43 C44 176.1(2)
N1 C43 C44 N2 -0.3(3)
N1 C42 N2 C44 -0.8(2)
C41 C42 N2 C44 176.2(2)
N1 C42 N2 C46 175.41(19)
C41 C42 N2 C46 -7.6(3)
C43 C44 N2 C42 0.7(3)
C43 C44 N2 C46 -175.6(2)
C42 N2 C46 C47 -95.0(2)
C44 N2 C46 C47 80.6(3)
N2 C46 C47 N4 33.5(3)
N2 C46 C47 N3 -148.2(2)
N4 C47 N3 C48 -0.5(3)
C46 C47 N3 C48 -179.0(2)
N4 C47 N3 C50 179.9(3)
C46 C47 N3 C50 1.4(4)
C47 N3 C48 C49 0.3(3)
C50 N3 C48 C49 180.0(3)
N3 C48 C49 N4 0.0(3)
N3 C47 N4 C49 0.5(3)
C46 C47 N4 C49 179.0(2)
C48 C49 N4 C47 -0.3(3)
